data_4109836
loop_
_publ_author_name
'Joachim Nikolai'
'\/Oystein Loe'
'Paulina M. Dominiak'
'Oksana O. Gerlitz'
'Jochen Autschbach'
'Huw M. L. Davies'

_publ_section_title
;
 Mechanistic Studies of UV Assisted [4 + 2] Cycloadditions in Synthetic
 Efforts toward Vibsanin E
;
_journal_name_full 'Journal of the American Chemical Society'
_journal_page_first 10763
_journal_page_last 10772
_journal_paper_doi 10.1021/ja072090e
_journal_volume 129
_journal_year 2007
_chemical_formula_moiety 'C20 H30 O3'
_chemical_formula_sum 'C20 H30 O3'
_chemical_formula_weight 318.44
_chemical_name_common C20H30O3
_chemical_name_systematic
; 
 ? 
;
_space_group_IT_number 61
_symmetry_cell_setting orthorhombic
_symmetry_space_group_name_Hall '-P 2ac 2ab'
_symmetry_space_group_name_H-M 'P b c a'
_atom_sites_solution_hydrogens difmap
_atom_sites_solution_primary direct
_atom_sites_solution_secondary difmap
_audit_creation_method SHELXL-97
_cell_angle_alpha 90.00
_cell_angle_beta 90.00
_cell_angle_gamma 90.00
_cell_formula_units_Z 8
_cell_length_a 9.9385(4)
_cell_length_b 18.2555(7)
_cell_length_c 18.9100(7)
_cell_measurement_reflns_used 800
_cell_measurement_temperature 90(1)
_cell_measurement_theta_max 28.30
_cell_measurement_theta_min 2.23
_cell_volume 3430.9(2)
_computing_cell_refinement 'Bruker SMART'
_computing_data_collection 'Bruker SMART'
_computing_data_reduction 'Bruker SAINT'
_computing_molecular_graphics 'Bruker SHELXTL'
_computing_publication_material 'Bruker SHELXTL'
_computing_structure_refinement 'SHELXL-97 (Sheldrick, 1997)'
_computing_structure_solution 'SHELXS-97 (Sheldrick, 1990)'
_diffrn_ambient_temperature 90(1)
_diffrn_measured_fraction_theta_full 0.999
_diffrn_measured_fraction_theta_max 0.999
_diffrn_measurement_device_type 'CCD area detector'
_diffrn_measurement_method 'phi and omega scans'
_diffrn_radiation_monochromator graphite
_diffrn_radiation_source 'rotating anode'
_diffrn_radiation_type MoK\a
_diffrn_radiation_wavelength 0.71073
_diffrn_reflns_av_R_equivalents 0.0445
_diffrn_reflns_av_sigmaI/netI 0.0193
_diffrn_reflns_limit_h_max 13
_diffrn_reflns_limit_h_min -13
_diffrn_reflns_limit_k_max 24
_diffrn_reflns_limit_k_min -24
_diffrn_reflns_limit_l_max 25
_diffrn_reflns_limit_l_min -25
_diffrn_reflns_number 52532
_diffrn_reflns_theta_full 28.31
_diffrn_reflns_theta_max 28.31
_diffrn_reflns_theta_min 2.15
_diffrn_standards_decay_% none
_diffrn_standards_interval_count none
_diffrn_standards_interval_time none
_diffrn_standards_number none
_exptl_absorpt_coefficient_mu 0.081
_exptl_absorpt_correction_T_max 0.994
_exptl_absorpt_correction_T_min 0.954
_exptl_absorpt_correction_type multi-scan
_exptl_absorpt_process_details 'SADABS v2.05'
_exptl_crystal_colour colorless
_exptl_crystal_density_diffrn 1.233
_exptl_crystal_description parallelepiped
_exptl_crystal_F_000 1392
_exptl_crystal_size_max 0.55
_exptl_crystal_size_mid 0.45
_exptl_crystal_size_min 0.08
_refine_diff_density_max 0.443
_refine_diff_density_min -0.223
_refine_diff_density_rms 0.061
_refine_ls_extinction_coef 0.0110(7)
_refine_ls_extinction_expression Fc^*^=kFc[1+0.001xFc^2^\l^3^/sin(2\q)]^-1/4^
_refine_ls_extinction_method SHELXL
_refine_ls_goodness_of_fit_ref 1.084
_refine_ls_hydrogen_treatment constr
_refine_ls_matrix_type full
_refine_ls_number_parameters 213
_refine_ls_number_reflns 4268
_refine_ls_number_restraints 0
_refine_ls_restrained_S_all 1.084
_refine_ls_R_factor_all 0.0531
_refine_ls_R_factor_gt 0.0392
_refine_ls_shift/su_max <0.001
_refine_ls_shift/su_mean <0.001
_refine_ls_structure_factor_coef Fsqd
_refine_ls_weighting_details 'calc w=1/[\s^2^(Fo^2^)+(0.0447P)^2^+1.8915P] where P=(Fo^2^+2Fc^2^)/3'
_refine_ls_weighting_scheme calc
_refine_ls_wR_factor_gt 0.0945
_refine_ls_wR_factor_ref 0.1090
_reflns_number_gt 3497
_reflns_number_total 4268
_reflns_threshold_expression >2sigma(I)
_cod_data_source_file ja072090esi20070624_032713.cif
_cod_data_source_block organic03
_cod_original_sg_symbol_Hall -P2ac2ab
_cod_database_code 4109836

loop_
_symmetry_equiv_pos_as_xyz
'x, y, z'
'-x+1/2, -y, z+1/2'
'-x, y+1/2, -z+1/2'
'x+1/2, -y+1/2, -z'
'-x, -y, -z'
'x-1/2, y, -z-1/2'
'x, -y-1/2, z-1/2'
'-x-1/2, y-1/2, z'

loop_
_atom_site_label
_atom_site_type_symbol
_atom_site_fract_x
_atom_site_fract_y
_atom_site_fract_z
_atom_site_U_iso_or_equiv
_atom_site_adp_type
_atom_site_occupancy
_atom_site_symmetry_multiplicity
_atom_site_calc_flag
_atom_site_refinement_flags
O1 O 0.11909(9) 0.22075(5) 0.64476(4) 0.01792(19) Uani 1 1 d .
O2 O 0.17619(10) 0.25409(5) 0.37947(5) 0.0233(2) Uani 1 1 d .
O3 O 0.21446(9) 0.10991(5) 0.30894(4) 0.0197(2) Uani 1 1 d .
C1 C 0.28360(12) 0.33184(6) 0.49678(6) 0.0190(2) Uani 1 1 d .
H1A H 0.3796 0.3338 0.4828 0.023 Uiso 1 1 calc R
H1B H 0.2309 0.3588 0.4608 0.023 Uiso 1 1 calc R
C2 C 0.26633(13) 0.36819(7) 0.56730(7) 0.0214(3) Uani 1 1 d .
H2A H 0.2677 0.4202 0.5693 0.026 Uiso 1 1 calc R
C3 C 0.24922(13) 0.33133(7) 0.62699(7) 0.0212(3) Uani 1 1 d .
H3A H 0.2349 0.3580 0.6695 0.025 Uiso 1 1 calc R
C4 C 0.25153(12) 0.24871(6) 0.63031(6) 0.0167(2) Uani 1 1 d .
H4A H 0.3118 0.2340 0.6702 0.020 Uiso 1 1 calc R
C5 C 0.30559(11) 0.21292(6) 0.56183(6) 0.0146(2) Uani 1 1 d .
H5A H 0.4027 0.2270 0.5590 0.018 Uiso 1 1 calc R
C6 C 0.23669(11) 0.25122(6) 0.49878(6) 0.0146(2) Uani 1 1 d .
H6A H 0.1383 0.2522 0.5097 0.017 Uiso 1 1 calc R
C7 C 0.24977(12) 0.22425(6) 0.42220(6) 0.0163(2) Uani 1 1 d .
C8 C 0.35664(12) 0.17007(6) 0.39684(6) 0.0162(2) Uani 1 1 d .
H8A H 0.4456 0.1955 0.4003 0.019 Uiso 1 1 calc R
C9 C 0.37114(11) 0.09594(6) 0.43498(6) 0.0154(2) Uani 1 1 d .
H9A H 0.4451 0.0692 0.4101 0.018 Uiso 1 1 calc R
C10 C 0.41068(12) 0.09784(7) 0.51283(6) 0.0166(2) Uani 1 1 d .
H10A H 0.4926 0.1283 0.5177 0.020 Uiso 1 1 calc R
H10B H 0.4345 0.0475 0.5277 0.020 Uiso 1 1 calc R
C11 C 0.30345(12) 0.12747(6) 0.56403(6) 0.0150(2) Uani 1 1 d .
C12 C 0.16656(12) 0.09134(6) 0.54658(6) 0.0160(2) Uani 1 1 d .
H12A H 0.1655 0.0422 0.5686 0.019 Uiso 1 1 calc R
H12B H 0.0951 0.1206 0.5697 0.019 Uiso 1 1 calc R
C13 C 0.12833(12) 0.08235(6) 0.46817(6) 0.0159(2) Uani 1 1 d .
H13A H 0.0485 0.0501 0.4645 0.019 Uiso 1 1 calc R
H13B H 0.1037 0.1308 0.4485 0.019 Uiso 1 1 calc R
C14 C 0.24345(12) 0.04964(6) 0.42429(6) 0.0157(2) Uani 1 1 d .
H14A H 0.2625 -0.0002 0.4439 0.019 Uiso 1 1 calc R
C15 C 0.21277(12) 0.03989(7) 0.34460(6) 0.0180(2) Uani 1 1 d .
C16 C 0.33353(12) 0.15238(7) 0.31863(6) 0.0196(2) Uani 1 1 d .
H16A H 0.3257 0.1986 0.2915 0.023 Uiso 1 1 calc R
H16B H 0.4118 0.1250 0.3000 0.023 Uiso 1 1 calc R
C17 C 0.07123(13) 0.01113(8) 0.33086(7) 0.0249(3) Uani 1 1 d .
H17A H 0.0599 0.0017 0.2802 0.037 Uiso 1 1 calc R
H17B H 0.0052 0.0477 0.3463 0.037 Uiso 1 1 calc R
H17C H 0.0576 -0.0344 0.3573 0.037 Uiso 1 1 calc R
C18 C 0.31412(13) -0.01278(7) 0.31058(7) 0.0239(3) Uani 1 1 d .
H18A H 0.3015 -0.0129 0.2592 0.036 Uiso 1 1 calc R
H18B H 0.2998 -0.0623 0.3291 0.036 Uiso 1 1 calc R
H18C H 0.4058 0.0032 0.3218 0.036 Uiso 1 1 calc R
C19 C 0.08525(14) 0.22255(7) 0.71808(6) 0.0239(3) Uani 1 1 d .
H19A H -0.0046 0.2016 0.7249 0.036 Uiso 1 1 calc R
H19B H 0.0859 0.2734 0.7348 0.036 Uiso 1 1 calc R
H19C H 0.1512 0.1939 0.7449 0.036 Uiso 1 1 calc R
C20 C 0.34628(14) 0.10201(7) 0.63843(6) 0.0208(3) Uani 1 1 d .
H20A H 0.3578 0.0487 0.6385 0.031 Uiso 1 1 calc R
H20B H 0.2768 0.1157 0.6728 0.031 Uiso 1 1 calc R
H20C H 0.4315 0.1255 0.6513 0.031 Uiso 1 1 calc R

loop_
_atom_site_aniso_label
_atom_site_aniso_U_11
_atom_site_aniso_U_22
_atom_site_aniso_U_33
_atom_site_aniso_U_23
_atom_site_aniso_U_13
_atom_site_aniso_U_12
O1 0.0198(4) 0.0202(4) 0.0137(4) -0.0008(3) 0.0014(3) 0.0009(3)
O2 0.0286(5) 0.0237(5) 0.0176(4) 0.0040(3) -0.0043(4) 0.0037(4)
O3 0.0197(4) 0.0236(4) 0.0158(4) 0.0022(3) -0.0019(3) -0.0032(3)
C1 0.0208(6) 0.0149(5) 0.0214(6) 0.0029(4) -0.0004(5) -0.0021(4)
C2 0.0239(6) 0.0137(5) 0.0266(6) -0.0020(5) -0.0032(5) -0.0019(5)
C3 0.0234(6) 0.0177(6) 0.0224(6) -0.0050(5) -0.0035(5) 0.0011(5)
C4 0.0176(5) 0.0167(5) 0.0157(5) -0.0006(4) -0.0019(4) 0.0011(4)
C5 0.0149(5) 0.0145(5) 0.0144(5) 0.0006(4) -0.0016(4) 0.0008(4)
C6 0.0149(5) 0.0132(5) 0.0156(5) 0.0018(4) -0.0010(4) -0.0003(4)
C7 0.0174(5) 0.0157(5) 0.0159(5) 0.0032(4) -0.0002(4) -0.0035(4)
C8 0.0153(5) 0.0187(5) 0.0145(5) 0.0014(4) 0.0007(4) -0.0031(4)
C9 0.0140(5) 0.0174(5) 0.0147(5) -0.0007(4) 0.0018(4) 0.0012(4)
C10 0.0154(5) 0.0186(5) 0.0160(5) 0.0001(4) -0.0003(4) 0.0041(4)
C11 0.0176(5) 0.0139(5) 0.0135(5) 0.0014(4) 0.0003(4) 0.0039(4)
C12 0.0182(5) 0.0137(5) 0.0160(5) 0.0017(4) 0.0035(4) -0.0004(4)
C13 0.0152(5) 0.0156(5) 0.0169(5) 0.0006(4) 0.0022(4) -0.0020(4)
C14 0.0161(5) 0.0154(5) 0.0156(5) 0.0001(4) 0.0016(4) -0.0005(4)
C15 0.0183(6) 0.0196(6) 0.0160(5) -0.0015(4) 0.0008(4) -0.0027(4)
C16 0.0199(6) 0.0238(6) 0.0150(5) 0.0011(4) 0.0029(4) -0.0045(5)
C17 0.0214(6) 0.0309(7) 0.0225(6) -0.0051(5) 0.0001(5) -0.0069(5)
C18 0.0249(6) 0.0262(6) 0.0206(6) -0.0070(5) 0.0024(5) 0.0004(5)
C19 0.0288(7) 0.0265(6) 0.0163(6) -0.0003(5) 0.0047(5) 0.0065(5)
C20 0.0279(6) 0.0205(6) 0.0142(5) 0.0022(4) -0.0012(5) 0.0079(5)

loop_
_atom_type_symbol
_atom_type_description
_atom_type_scat_dispersion_real
_atom_type_scat_dispersion_imag
_atom_type_scat_source
C C 0.0033 0.0016 'International Tables Vol C Tables 4.2.6.8 and 6.1.1.4'
H H 0.0000 0.0000 'International Tables Vol C Tables 4.2.6.8 and 6.1.1.4'
O O 0.0106 0.0060 'International Tables Vol C Tables 4.2.6.8 and 6.1.1.4'

loop_
_geom_angle_atom_site_label_1
_geom_angle_atom_site_label_2
_geom_angle_atom_site_label_3
_geom_angle
C19 O1 C4 113.09(9)
C16 O3 C15 115.49(9)
C2 C1 C6 111.44(10)
C2 C1 H1A 109.3
C6 C1 H1A 109.3
C2 C1 H1B 109.3
C6 C1 H1B 109.3
H1A C1 H1B 108.0
C3 C2 C1 123.19(11)
C3 C2 H2A 118.4
C1 C2 H2A 118.4
C2 C3 C4 122.74(11)
C2 C3 H3A 118.6
C4 C3 H3A 118.6
O1 C4 C3 110.41(10)
O1 C4 C5 109.10(9)
C3 C4 C5 113.11(10)
O1 C4 H4A 108.0
C3 C4 H4A 108.0
C5 C4 H4A 108.0
C6 C5 C4 107.54(9)
C6 C5 C11 117.87(9)
C4 C5 C11 113.28(9)
C6 C5 H5A 105.7
C4 C5 H5A 105.7
C11 C5 H5A 105.7
C7 C6 C5 123.11(10)
C7 C6 C1 104.89(9)
C5 C6 C1 108.48(9)
C7 C6 H6A 106.4
C5 C6 H6A 106.4
C1 C6 H6A 106.4
O2 C7 C8 119.89(11)
O2 C7 C6 115.56(11)
C8 C7 C6 124.22(10)
C7 C8 C16 109.59(10)
C7 C8 C9 119.12(9)
C16 C8 C9 106.32(10)
C7 C8 H8A 107.1
C16 C8 H8A 107.1
C9 C8 H8A 107.1
C10 C9 C14 110.62(9)
C10 C9 C8 117.15(10)
C14 C9 C8 110.13(9)
C10 C9 H9A 106.1
C14 C9 H9A 106.1
C8 C9 H9A 106.1
C9 C10 C11 115.94(9)
C9 C10 H10A 108.3
C11 C10 H10A 108.3
C9 C10 H10B 108.3
C11 C10 H10B 108.3
H10A C10 H10B 107.4
C10 C11 C20 106.08(9)
C10 C11 C12 108.97(9)
C20 C11 C12 107.99(10)
C10 C11 C5 108.99(9)
C20 C11 C5 108.78(9)
C12 C11 C5 115.62(9)
C13 C12 C11 117.89(9)
C13 C12 H12A 107.8
C11 C12 H12A 107.8
C13 C12 H12B 107.8
C11 C12 H12B 107.8
H12A C12 H12B 107.2
C14 C13 C12 112.23(9)
C14 C13 H13A 109.2
C12 C13 H13A 109.2
C14 C13 H13B 109.2
C12 C13 H13B 109.2
H13A C13 H13B 107.9
C13 C14 C9 109.29(9)
C13 C14 C15 115.11(10)
C9 C14 C15 110.71(9)
C13 C14 H14A 107.1
C9 C14 H14A 107.1
C15 C14 H14A 107.1
O3 C15 C17 103.64(10)
O3 C15 C18 110.55(10)
C17 C15 C18 108.59(10)
O3 C15 C14 110.50(9)
C17 C15 C14 112.80(10)
C18 C15 C14 110.55(10)
O3 C16 C8 111.29(9)
O3 C16 H16A 109.4
C8 C16 H16A 109.4
O3 C16 H16B 109.4
C8 C16 H16B 109.4
H16A C16 H16B 108.0
C15 C17 H17A 109.5
C15 C17 H17B 109.5
H17A C17 H17B 109.5
C15 C17 H17C 109.5
H17A C17 H17C 109.5
H17B C17 H17C 109.5
C15 C18 H18A 109.5
C15 C18 H18B 109.5
H18A C18 H18B 109.5
C15 C18 H18C 109.5
H18A C18 H18C 109.5
H18B C18 H18C 109.5
O1 C19 H19A 109.5
O1 C19 H19B 109.5
H19A C19 H19B 109.5
O1 C19 H19C 109.5
H19A C19 H19C 109.5
H19B C19 H19C 109.5
C11 C20 H20A 109.5
C11 C20 H20B 109.5
H20A C20 H20B 109.5
C11 C20 H20C 109.5
H20A C20 H20C 109.5
H20B C20 H20C 109.5

loop_
_geom_bond_atom_site_label_1
_geom_bond_atom_site_label_2
_geom_bond_distance
O1 C19 1.4272(14)
O1 C4 1.4380(15)
O2 C7 1.2183(15)
O3 C16 1.4265(15)
O3 C15 1.4454(15)
C1 C2 1.4994(17)
C1 C6 1.5444(16)
C1 H1A 0.9900
C1 H1B 0.9900
C2 C3 1.3251(18)
C2 H2A 0.9500
C3 C4 1.5096(17)
C3 H3A 0.9500
C4 C5 1.5467(16)
C4 H4A 1.0000
C5 C6 1.5424(15)
C5 C11 1.5606(15)
C5 H5A 1.0000
C6 C7 1.5351(16)
C6 H6A 1.0000
C7 C8 1.5285(17)
C8 C16 1.5311(16)
C8 C9 1.5403(16)
C8 H8A 1.0000
C9 C10 1.5242(15)
C9 C14 1.5381(16)
C9 H9A 1.0000
C10 C11 1.5380(16)
C10 H10A 0.9900
C10 H10B 0.9900
C11 C20 1.5417(15)
C11 C12 1.5476(16)
C12 C13 1.5394(16)
C12 H12A 0.9900
C12 H12B 0.9900
C13 C14 1.5344(16)
C13 H13A 0.9900
C13 H13B 0.9900
C14 C15 1.5477(16)
C14 H14A 1.0000
C15 C17 1.5237(17)
C15 C18 1.5339(17)
C16 H16A 0.9900
C16 H16B 0.9900
C17 H17A 0.9800
C17 H17B 0.9800
C17 H17C 0.9800
C18 H18A 0.9800
C18 H18B 0.9800
C18 H18C 0.9800
C19 H19A 0.9800
C19 H19B 0.9800
C19 H19C 0.9800
C20 H20A 0.9800
C20 H20B 0.9800
C20 H20C 0.9800

loop_
_geom_torsion_atom_site_label_1
_geom_torsion_atom_site_label_2
_geom_torsion_atom_site_label_3
_geom_torsion_atom_site_label_4
_geom_torsion
C6 C1 C2 C3 17.29(17)
C1 C2 C3 C4 2.8(2)
C19 O1 C4 C3 -81.80(12)
C19 O1 C4 C5 153.31(9)
C2 C3 C4 O1 -110.11(13)
C2 C3 C4 C5 12.45(17)
O1 C4 C5 C6 77.36(11)
C3 C4 C5 C6 -45.93(13)
O1 C4 C5 C11 -54.69(12)
C3 C4 C5 C11 -177.98(10)
C4 C5 C6 C7 -171.57(10)
C11 C5 C6 C7 -42.06(15)
C4 C5 C6 C1 65.66(11)
C11 C5 C6 C1 -164.84(10)
C2 C1 C6 C7 175.47(10)
C2 C1 C6 C5 -51.31(13)
C5 C6 C7 O2 170.87(10)
C1 C6 C7 O2 -64.74(13)
C5 C6 C7 C8 -15.80(17)
C1 C6 C7 C8 108.59(12)
O2 C7 C8 C16 -10.39(15)
C6 C7 C8 C16 176.56(10)
O2 C7 C8 C9 -133.05(12)
C6 C7 C8 C9 53.90(15)
C7 C8 C9 C10 -62.35(14)
C16 C8 C9 C10 173.39(10)
C7 C8 C9 C14 65.20(13)
C16 C8 C9 C14 -59.06(11)
C14 C9 C10 C11 -57.70(13)
C8 C9 C10 C11 69.61(13)
C9 C10 C11 C20 162.62(10)
C9 C10 C11 C12 46.59(13)
C9 C10 C11 C5 -80.41(12)
C6 C5 C11 C10 78.16(12)
C4 C5 C11 C10 -155.07(9)
C6 C5 C11 C20 -166.61(10)
C4 C5 C11 C20 -39.83(13)
C6 C5 C11 C12 -44.95(14)
C4 C5 C11 C12 81.83(12)
C10 C11 C12 C13 -41.63(13)
C20 C11 C12 C13 -156.43(10)
C5 C11 C12 C13 81.49(12)
C11 C12 C13 C14 47.63(13)
C12 C13 C14 C9 -53.98(12)
C12 C13 C14 C15 -179.28(9)
C10 C9 C14 C13 58.97(12)
C8 C9 C14 C13 -72.11(11)
C10 C9 C14 C15 -173.22(9)
C8 C9 C14 C15 55.69(12)
C16 O3 C15 C17 174.69(9)
C16 O3 C15 C18 -69.12(12)
C16 O3 C15 C14 53.60(13)
C13 C14 C15 O3 74.14(12)
C9 C14 C15 O3 -50.42(12)
C13 C14 C15 C17 -41.36(14)
C9 C14 C15 C17 -165.91(10)
C13 C14 C15 C18 -163.15(10)
C9 C14 C15 C18 72.29(12)
C15 O3 C16 C8 -60.14(13)
C7 C8 C16 O3 -69.58(12)
C9 C8 C16 O3 60.39(12)
